data_7118655
loop_
_publ_author_name
'Son, Se-Mi'
'Seo, Yeon Ji'
'Lee, Hyeon-Kyu'

_publ_section_title
;
 Stereoselective synthesis of 1,3-disubstituted isoindolines via
 Rh(iii)-catalyzed tandem oxidative olefination-cyclization of 4-aryl
 cyclic sulfamidates.
;
_journal_issue 23
_journal_name_full 'Chemical communications (Cambridge, England)'
_journal_page_first 4286
_journal_page_last 4289
_journal_paper_doi 10.1039/c5cc09888b
_journal_volume 52
_journal_year 2016
_chemical_formula_sum 'C11 H10 N2 O3 S'
_chemical_formula_weight 250.27
_chemical_name_systematic sulfamidate+acrylronitrile
_space_group_IT_number 14
_symmetry_cell_setting monoclinic
_symmetry_space_group_name_Hall '-P 2ybc'
_symmetry_space_group_name_H-M 'P 1 21/c 1'
_atom_sites_solution_hydrogens geom
_atom_sites_solution_primary direct
_atom_sites_solution_secondary difmap
_audit_creation_method SHELXL-97
_audit_update_record
;
2015-10-21 deposited with the CCDC.
2016-01-27 downloaded from the CCDC.
;
_cell_angle_alpha 90.00
_cell_angle_beta 90.533(1)
_cell_angle_gamma 90.00
_cell_formula_units_Z 4
_cell_length_a 8.1628(2)
_cell_length_b 8.1111(1)
_cell_length_c 17.0276(3)
_cell_measurement_reflns_used 9128
_cell_measurement_temperature 296(1)
_cell_measurement_theta_max 28.20
_cell_measurement_theta_min 2.39
_cell_volume 1127.34(4)
_computing_cell_refinement 'Bruker SAINT'
_computing_data_collection 'Bruker APEX2'
_computing_data_reduction 'Bruker SAINT'
_computing_molecular_graphics 'Bruker SHELXTL'
_computing_publication_material 'Bruker SHELXTL'
_computing_structure_refinement 'SHELXL-97 (Sheldrick, 2008)'
_computing_structure_solution 'SHELXS-97 (Sheldrick, 2008)'
_diffrn_ambient_temperature 296(1)
_diffrn_measured_fraction_theta_full 0.998
_diffrn_measured_fraction_theta_max 0.998
_diffrn_measurement_device_type 'Bruker APEX-II CCD'
_diffrn_measurement_method '\f and \w scans'
_diffrn_radiation_monochromator graphite
_diffrn_radiation_source 'fine-focus sealed tube'
_diffrn_radiation_type MoK\a
_diffrn_radiation_wavelength 0.71073
_diffrn_reflns_av_R_equivalents 0.0231
_diffrn_reflns_av_sigmaI/netI 0.0139
_diffrn_reflns_limit_h_max 10
_diffrn_reflns_limit_h_min -10
_diffrn_reflns_limit_k_max 10
_diffrn_reflns_limit_k_min -10
_diffrn_reflns_limit_l_max 22
_diffrn_reflns_limit_l_min -22
_diffrn_reflns_number 20136
_diffrn_reflns_theta_full 28.30
_diffrn_reflns_theta_max 28.30
_diffrn_reflns_theta_min 2.39
_exptl_absorpt_coefficient_mu 0.284
_exptl_absorpt_correction_T_max 0.9559
_exptl_absorpt_correction_T_min 0.8685
_exptl_absorpt_correction_type multi-scan
_exptl_absorpt_process_details 'Bruker SADABS'
_exptl_crystal_colour silver
_exptl_crystal_density_diffrn 1.475
_exptl_crystal_density_meas ?
_exptl_crystal_density_method 'not measured'
_exptl_crystal_description block
_exptl_crystal_F_000 520
_exptl_crystal_size_max 0.51
_exptl_crystal_size_mid 0.40
_exptl_crystal_size_min 0.16
_refine_diff_density_max 0.254
_refine_diff_density_min -0.404
_refine_diff_density_rms 0.071
_refine_ls_extinction_method none
_refine_ls_goodness_of_fit_ref 1.080
_refine_ls_hydrogen_treatment refxyz
_refine_ls_matrix_type full
_refine_ls_number_parameters 154
_refine_ls_number_reflns 2800
_refine_ls_number_restraints 0
_refine_ls_restrained_S_all 1.080
_refine_ls_R_factor_all 0.0416
_refine_ls_R_factor_gt 0.0363
_refine_ls_shift/su_max 0.000
_refine_ls_shift/su_mean 0.000
_refine_ls_structure_factor_coef Fsqd
_refine_ls_weighting_details 'calc w=1/[\s^2^(Fo^2^)+(0.0536P)^2^+0.2825P] where P=(Fo^2^+2Fc^2^)/3'
_refine_ls_weighting_scheme calc
_refine_ls_wR_factor_gt 0.1005
_refine_ls_wR_factor_ref 0.1051
_reflns_number_gt 2443
_reflns_number_total 2800
_reflns_threshold_expression >2sigma(I)
_cod_data_source_file c5cc09888b3.cif
_cod_data_source_block 20150720_2_0m
_cod_depositor_comments
;
The following automatic conversions were performed:

'_symmetry_cell_setting' value 'Monoclinic' changed to 'monoclinic'
according to
/usr/data/users/saulius/crontab/automatic-downloads/rss-feeds/RSC/lib/dictionaries/cif_core.dic
dictionary named 'cif_core.dic' version 2.4.2 from 2011-04-26.

'_exptl_crystal_density_meas' value 'none' was changed to '?' - the
value is perceived as not measured.

Automatic conversion script
Id: cif_fix_values 4268 2015-11-12 08:31:59Z antanas 

 Adding full bibliography for 7118653--7118656.cif.
;
_cod_original_sg_symbol_H-M P2(1)/c
_cod_database_code 7118655

loop_
_symmetry_equiv_pos_as_xyz
'x, y, z'
'-x, y+1/2, -z+1/2'
'-x, -y, -z'
'x, -y-1/2, z-1/2'

loop_
_atom_site_label
_atom_site_type_symbol
_atom_site_fract_x
_atom_site_fract_y
_atom_site_fract_z
_atom_site_U_iso_or_equiv
_atom_site_adp_type
_atom_site_occupancy
_atom_site_symmetry_multiplicity
_atom_site_calc_flag
_atom_site_refinement_flags
S1 S 0.32433(5) 0.36850(4) 0.19213(2) 0.04405(13) Uani 1 1 d .
O1 O 0.46780(16) 0.31311(16) 0.23076(9) 0.0703(4) Uani 1 1 d .
O2 O 0.22700(17) 0.49120(15) 0.22849(7) 0.0630(3) Uani 1 1 d .
O3 O 0.37334(14) 0.43329(14) 0.10823(7) 0.0534(3) Uani 1 1 d .
N1 N 0.20590(14) 0.21482(13) 0.16397(6) 0.0365(2) Uani 1 1 d .
N2 N 0.1589(3) 0.0342(3) 0.36405(9) 0.0800(5) Uani 1 1 d .
C1 C 0.2287(2) 0.41547(19) 0.05839(10) 0.0563(4) Uani 1 1 d .
H1B H 0.2589 0.4150 0.0034 0.068 Uiso 1 1 calc R
H1C H 0.1528 0.5055 0.0672 0.068 Uiso 1 1 calc R
C2 C 0.15076(18) 0.25008(17) 0.08131(8) 0.0407(3) Uani 1 1 d .
H2B H 0.0310 0.2575 0.0784 0.049 Uiso 1 1 calc R
C3 C 0.20985(17) 0.10303(17) 0.03637(8) 0.0384(3) Uani 1 1 d .
C4 C 0.2011(2) 0.0755(2) -0.04427(9) 0.0519(4) Uani 1 1 d .
H4A H 0.1536 0.1530 -0.0777 0.062 Uiso 1 1 calc R
C5 C 0.2646(2) -0.0696(2) -0.07338(10) 0.0587(4) Uani 1 1 d .
H5A H 0.2599 -0.0900 -0.1271 0.070 Uiso 1 1 calc R
C6 C 0.3351(2) -0.1850(2) -0.02394(11) 0.0580(4) Uani 1 1 d .
H6A H 0.3766 -0.2823 -0.0447 0.070 Uiso 1 1 calc R
C7 C 0.3448(2) -0.15755(18) 0.05633(10) 0.0491(4) Uani 1 1 d .
H7A H 0.3928 -0.2348 0.0897 0.059 Uiso 1 1 calc R
C8 C 0.28087(16) -0.01145(16) 0.08546(8) 0.0371(3) Uani 1 1 d .
C9 C 0.27681(16) 0.04486(15) 0.16943(7) 0.0365(3) Uani 1 1 d .
H9A H 0.3879 0.0488 0.1917 0.044 Uiso 1 1 calc R
C10 C 0.1666(2) -0.06505(18) 0.21964(8) 0.0456(3) Uani 1 1 d .
H10A H 0.0564 -0.0643 0.1978 0.055 Uiso 1 1 calc R
H10B H 0.2069 -0.1775 0.2179 0.055 Uiso 1 1 calc R
C11 C 0.1619(2) -0.0099(2) 0.30116(9) 0.0547(4) Uani 1 1 d .

loop_
_atom_site_aniso_label
_atom_site_aniso_U_11
_atom_site_aniso_U_22
_atom_site_aniso_U_33
_atom_site_aniso_U_23
_atom_site_aniso_U_13
_atom_site_aniso_U_12
S1 0.0542(2) 0.03406(19) 0.0437(2) -0.00662(13) -0.01045(15) -0.00429(13)
O1 0.0699(8) 0.0524(7) 0.0876(9) -0.0051(7) -0.0409(7) -0.0085(6)
O2 0.0847(9) 0.0443(6) 0.0600(7) -0.0195(5) 0.0019(6) 0.0002(6)
O3 0.0647(7) 0.0391(6) 0.0564(7) 0.0000(5) 0.0028(5) -0.0115(5)
N1 0.0443(6) 0.0306(5) 0.0343(5) -0.0010(4) -0.0081(4) -0.0016(4)
N2 0.1186(15) 0.0820(12) 0.0395(8) -0.0017(8) -0.0008(8) -0.0223(11)
C1 0.0883(12) 0.0350(7) 0.0453(8) 0.0052(6) -0.0112(8) -0.0012(8)
C2 0.0492(7) 0.0355(6) 0.0371(7) 0.0003(5) -0.0129(5) 0.0014(5)
C3 0.0449(7) 0.0341(6) 0.0361(6) -0.0007(5) -0.0051(5) -0.0072(5)
C4 0.0708(10) 0.0488(8) 0.0361(7) 0.0012(6) -0.0078(6) -0.0146(7)
C5 0.0796(12) 0.0577(10) 0.0389(8) -0.0117(7) 0.0105(7) -0.0230(9)
C6 0.0687(10) 0.0443(8) 0.0614(10) -0.0175(8) 0.0195(8) -0.0112(7)
C7 0.0572(9) 0.0334(7) 0.0567(9) -0.0025(6) 0.0052(7) -0.0016(6)
C8 0.0423(7) 0.0307(6) 0.0384(7) -0.0008(5) 0.0003(5) -0.0054(5)
C9 0.0421(6) 0.0304(6) 0.0368(6) 0.0023(5) -0.0070(5) -0.0015(5)
C10 0.0622(9) 0.0379(7) 0.0365(7) 0.0033(6) -0.0039(6) -0.0092(6)
C11 0.0760(11) 0.0479(9) 0.0399(8) 0.0064(6) -0.0030(7) -0.0124(8)

loop_
_atom_type_symbol
_atom_type_description
_atom_type_scat_dispersion_real
_atom_type_scat_dispersion_imag
_atom_type_scat_source
C C 0.0033 0.0016 'International Tables Vol C Tables 4.2.6.8 and 6.1.1.4'
H H 0.0000 0.0000 'International Tables Vol C Tables 4.2.6.8 and 6.1.1.4'
N N 0.0061 0.0033 'International Tables Vol C Tables 4.2.6.8 and 6.1.1.4'
O O 0.0106 0.0060 'International Tables Vol C Tables 4.2.6.8 and 6.1.1.4'
S S 0.1246 0.1234 'International Tables Vol C Tables 4.2.6.8 and 6.1.1.4'

loop_
_geom_angle_atom_site_label_1
_geom_angle_atom_site_label_2
_geom_angle_atom_site_label_3
_geom_angle
O1 S1 O2 119.04(8)
O1 S1 O3 108.17(8)
O2 S1 O3 108.01(7)
O1 S1 N1 112.16(7)
O2 S1 N1 109.18(7)
O3 S1 N1 98.14(6)
C1 O3 S1 106.50(10)
C9 N1 C2 110.24(10)
C9 N1 S1 116.96(8)
C2 N1 S1 107.40(9)
O3 C1 C2 105.91(12)
O3 C1 H1B 110.6
C2 C1 H1B 110.6
O3 C1 H1C 110.6
C2 C1 H1C 110.6
H1B C1 H1C 108.7
C3 C2 N1 103.41(10)
C3 C2 C1 115.40(13)
N1 C2 C1 106.46(11)
C3 C2 H2B 110.4
N1 C2 H2B 110.4
C1 C2 H2B 110.4
C8 C3 C4 120.59(14)
C8 C3 C2 111.28(11)
C4 C3 C2 128.12(13)
C5 C4 C3 118.37(16)
C5 C4 H4A 120.8
C3 C4 H4A 120.8
C4 C5 C6 121.00(15)
C4 C5 H5A 119.5
C6 C5 H5A 119.5
C5 C6 C7 120.77(15)
C5 C6 H6A 119.6
C7 C6 H6A 119.6
C6 C7 C8 118.12(15)
C6 C7 H7A 120.9
C8 C7 H7A 120.9
C3 C8 C7 121.15(13)
C3 C8 C9 111.15(11)
C7 C8 C9 127.70(13)
N1 C9 C8 103.46(10)
N1 C9 C10 109.98(11)
C8 C9 C10 111.87(11)
N1 C9 H9A 110.4
C8 C9 H9A 110.4
C10 C9 H9A 110.4
C11 C10 C9 111.91(12)
C11 C10 H10A 109.2
C9 C10 H10A 109.2
C11 C10 H10B 109.2
C9 C10 H10B 109.2
H10A C10 H10B 107.9
N2 C11 C10 179.35(19)

loop_
_geom_bond_atom_site_label_1
_geom_bond_atom_site_label_2
_geom_bond_distance
S1 O1 1.4113(12)
S1 O2 1.4192(12)
S1 O3 1.5773(12)
S1 N1 1.6461(11)
O3 C1 1.455(2)
N1 C9 1.4977(16)
N1 C2 1.5011(16)
N2 C11 1.129(2)
C1 C2 1.537(2)
C1 H1B 0.9700
C1 H1C 0.9700
C2 C3 1.4993(19)
C2 H2B 0.9800
C3 C8 1.3742(19)
C3 C4 1.3922(19)
C4 C5 1.380(3)
C4 H4A 0.9300
C5 C6 1.381(3)
C5 H5A 0.9300
C6 C7 1.386(2)
C6 H6A 0.9300
C7 C8 1.3884(19)
C7 H7A 0.9300
C8 C9 1.5016(18)
C9 C10 1.5325(19)
C9 H9A 0.9800
C10 C11 1.459(2)
C10 H10A 0.9700
C10 H10B 0.9700

loop_
_geom_torsion_atom_site_label_1
_geom_torsion_atom_site_label_2
_geom_torsion_atom_site_label_3
_geom_torsion_atom_site_label_4
_geom_torsion
O1 S1 O3 C1 153.76(10)
O2 S1 O3 C1 -76.15(11)
N1 S1 O3 C1 37.15(10)
O1 S1 N1 C9 -10.53(13)
O2 S1 N1 C9 -144.69(10)
O3 S1 N1 C9 102.94(10)
O1 S1 N1 C2 -135.01(11)
O2 S1 N1 C2 90.82(10)
O3 S1 N1 C2 -21.54(10)
S1 O3 C1 C2 -39.86(14)
C9 N1 C2 C3 -6.53(14)
S1 N1 C2 C3 121.93(10)
C9 N1 C2 C1 -128.55(12)
S1 N1 C2 C1 -0.09(14)
O3 C1 C2 C3 -89.74(15)
O3 C1 C2 N1 24.34(16)
N1 C2 C3 C8 3.76(15)
C1 C2 C3 C8 119.59(14)
N1 C2 C3 C4 -175.60(14)
C1 C2 C3 C4 -59.78(19)
C8 C3 C4 C5 0.3(2)
C2 C3 C4 C5 179.65(14)
C3 C4 C5 C6 0.0(2)
C4 C5 C6 C7 -0.4(3)
C5 C6 C7 C8 0.4(2)
C4 C3 C8 C7 -0.4(2)
C2 C3 C8 C7 -179.78(12)
C4 C3 C8 C9 179.80(12)
C2 C3 C8 C9 0.38(16)
C6 C7 C8 C3 0.0(2)
C6 C7 C8 C9 179.81(14)
C2 N1 C9 C8 6.73(13)
S1 N1 C9 C8 -116.31(10)
C2 N1 C9 C10 -112.91(12)
S1 N1 C9 C10 124.05(10)
C3 C8 C9 N1 -4.36(14)
C7 C8 C9 N1 175.82(13)
C3 C8 C9 C10 113.98(13)
C7 C8 C9 C10 -65.84(18)
N1 C9 C10 C11 -65.30(16)
C8 C9 C10 C11 -179.68(13)
C9 C10 C11 N2 13(21)
